data_7153797
loop_
_publ_author_name
'Sharma, Sanyog'
'Hundal, Maninder Singh'
'Walia, Amandeep'
'Vanita, Vanita'
'Hundal, Geeta'

_publ_section_title
;
 Nanomolar fluorogenic detection of Al(iii) by a series of Schiff bases in
 an aqueous system and their application in cell imaging.
;
_journal_issue 25
_journal_name_full 'Organic &amp; biomolecular chemistry'
_journal_page_first 4445
_journal_page_last 4453
_journal_paper_doi 10.1039/c4ob00329b
_journal_volume 12
_journal_year 2014
_chemical_formula_moiety 'C22 H18 N4 O6'
_chemical_formula_sum 'C22 H18 N4 O6'
_chemical_formula_weight 434.41
_chemical_name_systematic
; 
 ? 
;
_space_group_crystal_system monoclinic
_space_group_IT_number 14
_space_group_name_Hall '-P 2ybc'
_space_group_name_H-M_alt 'P 1 21/c 1'
_symmetry_space_group_name_Hall '-P 2ybc'
_symmetry_space_group_name_H-M 'P 1 21/c 1'
_atom_sites_solution_hydrogens geom
_atom_sites_solution_primary direct
_atom_sites_solution_secondary difmap
_audit_creation_method SHELXL-97
_cell_angle_alpha 90.00
_cell_angle_beta 109.958(13)
_cell_angle_gamma 90.00
_cell_formula_units_Z 4
_cell_length_a 10.393(3)
_cell_length_b 26.134(7)
_cell_length_c 7.767(2)
_cell_measurement_reflns_used 1088
_cell_measurement_temperature 295(2)
_cell_measurement_theta_max 20.94
_cell_measurement_theta_min 2.96
_cell_volume 1982.9(9)
_computing_cell_refinement 'Bruker SAINT'
_computing_data_collection 'Bruker APEX2'
_computing_data_reduction 'Bruker SAINT'
_computing_molecular_graphics 'Bruker SHELXTL'
_computing_publication_material 'Bruker SHELXTL'
_computing_structure_refinement 'SHELXL-97 (Sheldrick, 2008)'
_computing_structure_solution 'SIR-92 (Altomare et al., 1993)'
_diffrn_ambient_temperature 295(2)
_diffrn_measured_fraction_theta_full 0.983
_diffrn_measured_fraction_theta_max 0.983
_diffrn_measurement_device_type 'Bruker APEX-II CCD'
_diffrn_measurement_method '\f and \w scans'
_diffrn_radiation_monochromator graphite
_diffrn_radiation_source 'fine-focus sealed tube'
_diffrn_radiation_type MoK\a
_diffrn_radiation_wavelength 0.71073
_diffrn_reflns_av_R_equivalents 0.0891
_diffrn_reflns_av_sigmaI/netI 0.1001
_diffrn_reflns_limit_h_max 12
_diffrn_reflns_limit_h_min -12
_diffrn_reflns_limit_k_max 31
_diffrn_reflns_limit_k_min -31
_diffrn_reflns_limit_l_max 7
_diffrn_reflns_limit_l_min -9
_diffrn_reflns_number 15046
_diffrn_reflns_theta_full 25.90
_diffrn_reflns_theta_max 25.90
_diffrn_reflns_theta_min 1.56
_exptl_absorpt_coefficient_mu 0.108
_exptl_absorpt_correction_T_max 0.745
_exptl_absorpt_correction_T_min 0.671
_exptl_absorpt_correction_type multi-scan
_exptl_absorpt_process_details
;
SADABS-2008/1 - Bruker AXS area detector scaling and absorption correction 
;
_exptl_crystal_density_diffrn 1.455
_exptl_crystal_density_method 'not measured'
_exptl_crystal_F_000 904
_exptl_crystal_size_max 0.21
_exptl_crystal_size_mid 0.17
_exptl_crystal_size_min 0.10
_refine_diff_density_max 0.181
_refine_diff_density_min -0.184
_refine_diff_density_rms 0.046
_refine_ls_extinction_coef 0.0058(12)
_refine_ls_extinction_expression Fc^*^=kFc[1+0.001xFc^2^\l^3^/sin(2\q)]^-1/4^
_refine_ls_extinction_method SHELXL
_refine_ls_goodness_of_fit_ref 0.910
_refine_ls_hydrogen_treatment none
_refine_ls_matrix_type full
_refine_ls_number_parameters 308
_refine_ls_number_reflns 3788
_refine_ls_number_restraints 6
_refine_ls_restrained_S_all 0.910
_refine_ls_R_factor_all 0.1365
_refine_ls_R_factor_gt 0.0542
_refine_ls_shift/su_max 0.000
_refine_ls_shift/su_mean 0.000
_refine_ls_structure_factor_coef Fsqd
_refine_ls_weighting_details 'calc w=1/[\s^2^(Fo^2^)+(0.0733P)^2^+0.3374P] where P=(Fo^2^+2Fc^2^)/3'
_refine_ls_weighting_scheme calc
_refine_ls_wR_factor_gt 0.1236
_refine_ls_wR_factor_ref 0.1667
_reflns_number_gt 1850
_reflns_number_total 3788
_reflns_threshold_expression >2sigma(I)
_cod_data_source_file c4ob00329b2.cif
_cod_data_source_block shelx
_cod_depositor_comments 'Adding full bibliography for 7153797.cif.'
_cod_original_cell_volume 1983.1(10)
_cod_database_code 7153797

loop_
_symmetry_equiv_pos_as_xyz
'x, y, z'
'-x, y+1/2, -z+1/2'
'-x, -y, -z'
'x, -y-1/2, z-1/2'

loop_
_atom_site_label
_atom_site_type_symbol
_atom_site_fract_x
_atom_site_fract_y
_atom_site_fract_z
_atom_site_U_iso_or_equiv
_atom_site_adp_type
_atom_site_occupancy
_atom_site_symmetry_multiplicity
_atom_site_calc_flag
_atom_site_refinement_flags
C1 C 0.2541(3) 0.62343(11) 0.3828(4) 0.0401(8) Uani 1 1 d .
H1 H 0.3490 0.6237 0.4347 0.048 Uiso 1 1 calc R
C2 C 0.1831(3) 0.57964(11) 0.3975(4) 0.0392(8) Uani 1 1 d .
C3 C 0.0425(4) 0.57944(13) 0.3175(5) 0.0546(10) Uani 1 1 d .
H3 H -0.0072 0.5505 0.3259 0.066 Uiso 1 1 calc R
C4 C -0.0244(4) 0.62217(13) 0.2249(6) 0.0680(12) Uani 1 1 d .
H4 H -0.1192 0.6218 0.1703 0.082 Uiso 1 1 calc R
C5 C 0.0482(4) 0.66547(13) 0.2128(5) 0.0586(11) Uani 1 1 d .
H5 H 0.0019 0.6939 0.1495 0.070 Uiso 1 1 calc R
C6 C 0.1877(3) 0.66682(11) 0.2932(5) 0.0398(8) Uani 1 1 d .
C7 C 0.2519(3) 0.53236(11) 0.4926(5) 0.0407(8) Uani 1 1 d .
C8 C 0.5676(4) 0.50715(12) 0.8234(5) 0.0456(9) Uani 1 1 d .
H8 H 0.5981 0.5409 0.8378 0.055 Uiso 1 1 calc R
C9 C 0.6551(3) 0.46768(12) 0.9343(4) 0.0413(8) Uani 1 1 d .
C10 C 0.6111(3) 0.41768(12) 0.9364(5) 0.0436(9) Uani 1 1 d .
C11 C 0.6961(4) 0.38213(12) 1.0560(5) 0.0458(9) Uani 1 1 d .
C12 C 0.8256(4) 0.39558(14) 1.1608(5) 0.0561(10) Uani 1 1 d .
H12 H 0.8833 0.3715 1.2372 0.067 Uiso 1 1 calc R
C13 C 0.8720(4) 0.44497(15) 1.1543(6) 0.0692(12) Uani 1 1 d .
H13 H 0.9611 0.4539 1.2248 0.083 Uiso 1 1 calc R
C14 C 0.7866(4) 0.48049(14) 1.0442(5) 0.0585(11) Uani 1 1 d .
H14 H 0.8174 0.5139 1.0431 0.070 Uiso 1 1 calc R
C15 C 0.2611(3) 0.71498(12) 0.2840(5) 0.0430(8) Uani 1 1 d .
C16 C 0.5801(4) 0.74116(12) 0.2566(5) 0.0482(9) Uani 1 1 d .
H16 H 0.6098 0.7074 0.2696 0.058 Uiso 1 1 calc R
C17 C 0.6664(3) 0.78009(12) 0.2196(5) 0.0435(8) Uani 1 1 d .
C18 C 0.6293(3) 0.83176(12) 0.1949(4) 0.0401(8) Uani 1 1 d .
C19 C 0.7068(4) 0.86608(12) 0.1341(5) 0.0440(9) Uani 1 1 d .
C20 C 0.8241(4) 0.85030(13) 0.1095(5) 0.0557(10) Uani 1 1 d .
H20 H 0.8754 0.8733 0.0682 0.067 Uiso 1 1 calc R
C21 C 0.8674(4) 0.80012(14) 0.1458(6) 0.0656(12) Uani 1 1 d .
H21 H 0.9503 0.7899 0.1357 0.079 Uiso 1 1 calc R
C22 C 0.7882(4) 0.76567(13) 0.1963(6) 0.0604(11) Uani 1 1 d .
H22 H 0.8164 0.7317 0.2156 0.072 Uiso 1 1 calc R
N1 N 0.3788(3) 0.53883(10) 0.6130(4) 0.0449(7) Uani 1 1 d D
H1B H 0.414(3) 0.5719(8) 0.644(4) 0.054 Uiso 1 1 d D
N2 N 0.4500(3) 0.49715(10) 0.7068(4) 0.0438(7) Uani 1 1 d .
N3 N 0.3930(3) 0.70955(10) 0.2970(4) 0.0453(7) Uani 1 1 d D
H3B H 0.419(3) 0.6769(8) 0.263(4) 0.054 Uiso 1 1 d D
N4 N 0.4659(3) 0.75153(9) 0.2719(4) 0.0443(7) Uani 1 1 d .
O1 O 0.1951(2) 0.49035(8) 0.4637(4) 0.0558(7) Uani 1 1 d .
O2 O 0.4873(3) 0.40037(9) 0.8269(4) 0.0663(8) Uani 1 1 d D
H2A H 0.447(4) 0.4240(11) 0.759(5) 0.080 Uiso 1 1 d D
O3 O 0.6423(3) 0.33429(9) 1.0558(4) 0.0600(7) Uani 1 1 d D
H3A H 0.705(3) 0.3150(12) 1.121(4) 0.072 Uiso 1 1 d D
O4 O 0.2037(2) 0.75689(8) 0.2664(4) 0.0633(8) Uani 1 1 d .
O5 O 0.5175(3) 0.85143(9) 0.2234(4) 0.0541(7) Uani 1 1 d D
H5A H 0.477(3) 0.8290(11) 0.262(5) 0.065 Uiso 1 1 d D
O6 O 0.6552(3) 0.91438(9) 0.0992(4) 0.0628(8) Uani 1 1 d D
H6A H 0.709(3) 0.9331(13) 0.067(5) 0.075 Uiso 1 1 d D

loop_
_atom_site_aniso_label
_atom_site_aniso_U_11
_atom_site_aniso_U_22
_atom_site_aniso_U_33
_atom_site_aniso_U_23
_atom_site_aniso_U_13
_atom_site_aniso_U_12
C1 0.0342(19) 0.0368(19) 0.047(2) -0.0022(16) 0.0102(15) 0.0008(15)
C2 0.040(2) 0.0265(17) 0.048(2) -0.0050(15) 0.0117(16) 0.0001(14)
C3 0.044(2) 0.035(2) 0.078(3) -0.0035(19) 0.0123(19) -0.0057(17)
C4 0.034(2) 0.044(2) 0.113(4) 0.004(2) 0.008(2) 0.0022(18)
C5 0.047(2) 0.037(2) 0.086(3) 0.0058(19) 0.015(2) 0.0069(18)
C6 0.040(2) 0.0299(18) 0.050(2) -0.0047(15) 0.0154(16) 0.0005(14)
C7 0.040(2) 0.0286(18) 0.054(2) -0.0052(16) 0.0169(17) -0.0040(15)
C8 0.050(2) 0.0317(18) 0.055(2) 0.0009(17) 0.0171(19) -0.0020(17)
C9 0.043(2) 0.0373(19) 0.042(2) -0.0001(16) 0.0129(16) 0.0010(16)
C10 0.043(2) 0.039(2) 0.048(2) -0.0012(17) 0.0130(17) 0.0014(16)
C11 0.054(2) 0.0344(19) 0.052(2) -0.0013(17) 0.0216(19) 0.0035(17)
C12 0.052(3) 0.051(2) 0.055(3) 0.0037(19) 0.0041(19) 0.0130(19)
C13 0.047(2) 0.060(3) 0.083(3) 0.004(2) 0.000(2) -0.004(2)
C14 0.054(3) 0.040(2) 0.072(3) 0.0000(19) 0.009(2) -0.0078(19)
C15 0.039(2) 0.033(2) 0.052(2) 0.0012(16) 0.0105(17) 0.0023(16)
C16 0.047(2) 0.0281(18) 0.068(3) 0.0085(17) 0.0166(19) 0.0033(16)
C17 0.0351(19) 0.0370(19) 0.055(2) 0.0054(17) 0.0115(16) 0.0023(15)
C18 0.0337(19) 0.0348(19) 0.048(2) 0.0022(15) 0.0084(16) 0.0059(14)
C19 0.046(2) 0.0285(18) 0.054(2) 0.0015(16) 0.0127(17) -0.0007(16)
C20 0.044(2) 0.044(2) 0.080(3) 0.004(2) 0.023(2) -0.0082(18)
C21 0.043(2) 0.047(2) 0.109(3) 0.007(2) 0.029(2) 0.0045(18)
C22 0.046(2) 0.036(2) 0.099(3) 0.011(2) 0.024(2) 0.0057(18)
N1 0.0446(18) 0.0271(15) 0.0561(19) 0.0005(14) 0.0083(14) -0.0015(13)
N2 0.0443(18) 0.0353(16) 0.0487(18) 0.0029(14) 0.0121(15) 0.0009(13)
N3 0.0483(19) 0.0284(15) 0.0598(19) 0.0022(14) 0.0193(15) -0.0012(13)
N4 0.0428(18) 0.0308(15) 0.0589(19) 0.0052(13) 0.0170(14) -0.0040(13)
O1 0.0514(16) 0.0277(12) 0.0824(19) -0.0054(12) 0.0153(14) -0.0065(11)
O2 0.0600(19) 0.0438(16) 0.073(2) 0.0122(14) -0.0059(14) -0.0101(13)
O3 0.070(2) 0.0339(15) 0.0693(19) 0.0074(12) 0.0145(14) 0.0040(12)
O4 0.0473(16) 0.0308(14) 0.106(2) 0.0023(13) 0.0196(15) 0.0045(12)
O5 0.0513(17) 0.0400(15) 0.0777(19) 0.0118(13) 0.0305(13) 0.0085(12)
O6 0.071(2) 0.0316(14) 0.095(2) 0.0117(14) 0.0409(16) 0.0063(12)

loop_
_atom_type_symbol
_atom_type_description
_atom_type_scat_dispersion_real
_atom_type_scat_dispersion_imag
_atom_type_scat_source
C C 0.0030 0.0020 'International Tables Vol C Tables 4.2.6.8 and 6.1.1.4'
H H 0.0000 0.0000 'International Tables Vol C Tables 4.2.6.8 and 6.1.1.4'
N N 0.0060 0.0030 'International Tables Vol C Tables 4.2.6.8 and 6.1.1.4'
O O 0.0110 0.0060 'International Tables Vol C Tables 4.2.6.8 and 6.1.1.4'

loop_
_geom_angle_atom_site_label_1
_geom_angle_atom_site_label_2
_geom_angle_atom_site_label_3
_geom_angle
C6 C1 C2 121.9(3)
C6 C1 H1 119.0
C2 C1 H1 119.0
C3 C2 C1 118.5(3)
C3 C2 C7 118.4(3)
C1 C2 C7 123.0(3)
C2 C3 C4 120.0(3)
C2 C3 H3 120.0
C4 C3 H3 120.0
C5 C4 C3 120.5(3)
C5 C4 H4 119.7
C3 C4 H4 119.7
C6 C5 C4 120.5(3)
C6 C5 H5 119.7
C4 C5 H5 119.7
C5 C6 C1 118.4(3)
C5 C6 C15 118.8(3)
C1 C6 C15 122.8(3)
O1 C7 N1 122.4(3)
O1 C7 C2 122.0(3)
N1 C7 C2 115.6(3)
N2 C8 C9 122.1(3)
N2 C8 H8 119.0
C9 C8 H8 119.0
C14 C9 C10 118.8(3)
C14 C9 C8 118.8(3)
C10 C9 C8 122.4(3)
O2 C10 C9 123.6(3)
O2 C10 C11 116.4(3)
C9 C10 C11 119.9(3)
C12 C11 O3 123.8(3)
C12 C11 C10 119.9(3)
O3 C11 C10 116.2(3)
C11 C12 C13 120.3(3)
C11 C12 H12 119.8
C13 C12 H12 119.8
C14 C13 C12 119.8(4)
C14 C13 H13 120.1
C12 C13 H13 120.1
C13 C14 C9 121.1(3)
C13 C14 H14 119.4
C9 C14 H14 119.4
O4 C15 N3 122.9(3)
O4 C15 C6 121.4(3)
N3 C15 C6 115.7(3)
N4 C16 C17 122.3(3)
N4 C16 H16 118.9
C17 C16 H16 118.9
C22 C17 C18 117.6(3)
C22 C17 C16 119.3(3)
C18 C17 C16 123.0(3)
O5 C18 C19 116.0(3)
O5 C18 C17 123.7(3)
C19 C18 C17 120.3(3)
C20 C19 O6 124.3(3)
C20 C19 C18 120.2(3)
O6 C19 C18 115.5(3)
C19 C20 C21 120.2(3)
C19 C20 H20 119.9
C21 C20 H20 119.9
C22 C21 C20 119.8(4)
C22 C21 H21 120.1
C20 C21 H21 120.1
C21 C22 C17 121.6(3)
C21 C22 H22 119.2
C17 C22 H22 119.2
C7 N1 N2 119.5(3)
C7 N1 H1B 120(2)
N2 N1 H1B 120(2)
C8 N2 N1 115.2(3)
C15 N3 N4 119.8(3)
C15 N3 H3B 116.5(19)
N4 N3 H3B 116.7(19)
C16 N4 N3 114.8(3)
C10 O2 H2A 108(3)
C11 O3 H3A 108(3)
C18 O5 H5A 111(3)
C19 O6 H6A 110(3)

loop_
_geom_bond_atom_site_label_1
_geom_bond_atom_site_label_2
_geom_bond_distance
C1 C6 1.385(4)
C1 C2 1.388(4)
C1 H1 0.9300
C2 C3 1.378(4)
C2 C7 1.491(4)
C3 C4 1.381(5)
C3 H3 0.9300
C4 C5 1.381(5)
C4 H4 0.9300
C5 C6 1.370(4)
C5 H5 0.9300
C6 C15 1.486(4)
C7 O1 1.230(3)
C7 N1 1.342(4)
C8 N2 1.275(4)
C8 C9 1.449(4)
C8 H8 0.9300
C9 C14 1.383(5)
C9 C10 1.386(4)
C10 O2 1.355(4)
C10 C11 1.395(5)
C11 C12 1.360(5)
C11 O3 1.369(4)
C12 C13 1.385(5)
C12 H12 0.9300
C13 C14 1.365(5)
C13 H13 0.9300
C14 H14 0.9300
C15 O4 1.232(4)
C15 N3 1.348(4)
C16 N4 1.262(4)
C16 C17 1.449(4)
C16 H16 0.9300
C17 C22 1.391(5)
C17 C18 1.400(4)
C18 O5 1.356(4)
C18 C19 1.391(4)
C19 C20 1.361(5)
C19 O6 1.362(4)
C20 C21 1.384(5)
C20 H20 0.9300
C21 C22 1.365(5)
C21 H21 0.9300
C22 H22 0.9300
N1 N2 1.377(4)
N1 H1B 0.937(18)
N3 N4 1.384(3)
N3 H3B 0.958(18)
O2 H2A 0.826(18)
O3 H3A 0.846(18)
O5 H5A 0.836(18)
O6 H6A 0.843(18)

loop_
_geom_torsion_atom_site_label_1
_geom_torsion_atom_site_label_2
_geom_torsion_atom_site_label_3
_geom_torsion_atom_site_label_4
_geom_torsion
C6 C1 C2 C3 1.1(5)
C6 C1 C2 C7 179.8(3)
C1 C2 C3 C4 0.2(5)
C7 C2 C3 C4 -178.6(3)
C2 C3 C4 C5 -0.5(6)
C3 C4 C5 C6 -0.3(6)
C4 C5 C6 C1 1.5(6)
C4 C5 C6 C15 -177.2(3)
C2 C1 C6 C5 -1.9(5)
C2 C1 C6 C15 176.8(3)
C3 C2 C7 O1 18.8(5)
C1 C2 C7 O1 -159.9(3)
C3 C2 C7 N1 -160.4(3)
C1 C2 C7 N1 20.9(5)
N2 C8 C9 C14 173.5(4)
N2 C8 C9 C10 -7.6(5)
C14 C9 C10 O2 -176.2(3)
C8 C9 C10 O2 4.9(5)
C14 C9 C10 C11 3.7(5)
C8 C9 C10 C11 -175.2(3)
O2 C10 C11 C12 175.3(3)
C9 C10 C11 C12 -4.7(5)
O2 C10 C11 O3 -3.1(5)
C9 C10 C11 O3 176.9(3)
O3 C11 C12 C13 -179.4(3)
C10 C11 C12 C13 2.3(6)
C11 C12 C13 C14 1.0(6)
C12 C13 C14 C9 -1.9(6)
C10 C9 C14 C13 -0.5(6)
C8 C9 C14 C13 178.5(4)
C5 C6 C15 O4 25.5(5)
C1 C6 C15 O4 -153.2(3)
C5 C6 C15 N3 -154.8(3)
C1 C6 C15 N3 26.5(5)
N4 C16 C17 C22 -177.1(3)
N4 C16 C17 C18 -1.2(6)
C22 C17 C18 O5 -176.1(3)
C16 C17 C18 O5 7.8(5)
C22 C17 C18 C19 5.2(5)
C16 C17 C18 C19 -170.8(3)
O5 C18 C19 C20 177.1(3)
C17 C18 C19 C20 -4.2(5)
O5 C18 C19 O6 -4.3(5)
C17 C18 C19 O6 174.4(3)
O6 C19 C20 C21 -178.9(4)
C18 C19 C20 C21 -0.4(6)
C19 C20 C21 C22 3.7(6)
C20 C21 C22 C17 -2.6(6)
C18 C17 C22 C21 -1.9(6)
C16 C17 C22 C21 174.3(4)
O1 C7 N1 N2 0.9(5)
C2 C7 N1 N2 -179.9(3)
C9 C8 N2 N1 179.6(3)
C7 N1 N2 C8 -177.4(3)
O4 C15 N3 N4 -6.6(5)
C6 C15 N3 N4 173.6(3)
C17 C16 N4 N3 176.6(3)
C15 N3 N4 C16 -168.8(3)
